data_4301904
loop_
_publ_author_name
'Louise N. Dawe'
'Konstantin V. Shuvaev'
'Laurence K. Thompson'

_publ_section_title
;
Magnetic [nxn] (n= 2-5) Grids by Directed Self-Assembly
;
_journal_name_full 'Inorganic Chemistry'
_journal_page_first 3323
_journal_page_last 3341
_journal_paper_doi 10.1021/ic801078h
_journal_volume 48
_journal_year 2009
_chemical_formula_sum 'C102 H106 Mn5 N72 O42 Zn4'
_chemical_formula_weight 3548.63
_chemical_name_systematic
; 
 ? 
;
_space_group_IT_number 142
_symmetry_cell_setting tetragonal
_symmetry_Int_Tables_number 142
_symmetry_space_group_name_Hall '-I 4bd 2c'
_symmetry_space_group_name_H-M 'I 41/a c d :2'
_atom_sites_solution_hydrogens geom
_atom_sites_solution_primary direct
_atom_sites_solution_secondary difmap
_audit_creation_method SHELXL-97
_cell_angle_alpha 90.00
_cell_angle_beta 90.00
_cell_angle_gamma 90.00
_cell_formula_units_Z 8
_cell_length_a 27.958(3)
_cell_length_b 27.958(3)
_cell_length_c 39.801(4)
_cell_measurement_reflns_used 39980
_cell_measurement_temperature 153(2)
_cell_measurement_theta_max 30.7845
_cell_measurement_theta_min 2.2381
_cell_volume 31110(6)
_computing_cell_refinement 'CrystalClear (Rigaku/MSC Inc., 2005)'
_computing_data_collection 'CrystalClear (Rigaku/MSC Inc., 2005)'
_computing_data_reduction 'CrystalClear (Rigaku/MSC Inc., 2005)'
_computing_molecular_graphics 'CrystalStructure3.7.0(Rigaku/MSC Inc.,2005)'
_computing_publication_material 'CrystalStructure3.7.0(Rigaku/MSC Inc.,2005)'
_computing_structure_refinement 'SHELXL-97 (Sheldrick, 1997)'
_computing_structure_solution 'SHELXS-97 (Sheldrick, 1990)'
_diffrn_ambient_temperature 153(2)
_diffrn_detector_area_resol_mean 14.63
_diffrn_measured_fraction_theta_full 0.999
_diffrn_measured_fraction_theta_max 0.999
_diffrn_measurement_device_type 'Rigaku Saturn'
_diffrn_measurement_method \w
_diffrn_radiation_monochromator graphite
_diffrn_radiation_source 'fine-focus sealed tube'
_diffrn_radiation_type MoK\a
_diffrn_radiation_wavelength 0.71070
_diffrn_reflns_av_R_equivalents 0.0992
_diffrn_reflns_av_sigmaI/netI 0.0397
_diffrn_reflns_limit_h_max 28
_diffrn_reflns_limit_h_min -34
_diffrn_reflns_limit_k_max 28
_diffrn_reflns_limit_k_min -34
_diffrn_reflns_limit_l_max 36
_diffrn_reflns_limit_l_min -48
_diffrn_reflns_number 96366
_diffrn_reflns_theta_full 26.00
_diffrn_reflns_theta_max 26.00
_diffrn_reflns_theta_min 2.51
_exptl_absorpt_coefficient_mu 1.094
_exptl_absorpt_correction_T_max 0.9111
_exptl_absorpt_correction_T_min 0.8324
_exptl_absorpt_correction_type numerical
_exptl_crystal_colour Orange
_exptl_crystal_density_diffrn 1.515
_exptl_crystal_density_method 'not measured'
_exptl_crystal_description Prism
_exptl_crystal_F_000 14424
_exptl_crystal_size_max 0.20
_exptl_crystal_size_mid 0.20
_exptl_crystal_size_min 0.20
_platon_squeeze_details
;
The Platon Squeeze procedure was applied to recover 1523.4 electrons per 
unit cell in one void (total volume 9028.0 ^A^3); that is 190.425 electrons 
per formula unit. A disordered nitrate anion was present in the asymmetric 
unit prior to the application of Squeeze, though a good point atom model 
could not be achieved for this. This accounts for 50 electrons per formula 
unit.  Disordered solvent (14 lattice water molecules) was also present. 
The application of Squeeze gave a good improvement in the data statistics 
and allowed for a full anisotropic refinement of the framework structure.
PLATON Reference : Spek, A.L. (2003), J.Appl.Cryst. 36, 7-13
;
_refine_diff_density_max 2.184
_refine_diff_density_min -0.842
_refine_diff_density_rms 0.103
_refine_ls_extinction_coef 0.00002(2)
_refine_ls_extinction_expression Fc^*^=kFc[1+0.001xFc^2^\l^3^/sin(2\q)]^-1/4^
_refine_ls_extinction_method SHELXL
_refine_ls_goodness_of_fit_ref 1.187
_refine_ls_hydrogen_treatment constr
_refine_ls_matrix_type full
_refine_ls_number_parameters 465
_refine_ls_number_reflns 7665
_refine_ls_number_restraints 0
_refine_ls_restrained_S_all 1.187
_refine_ls_R_factor_all 0.1292
_refine_ls_R_factor_gt 0.1168
_refine_ls_shift/su_max 0.001
_refine_ls_shift/su_mean 0.000
_refine_ls_structure_factor_coef Fsqd
_refine_ls_weighting_details 'calc w=1/[\s^2^(Fo^2^)+(0.1062P)^2^+291.2670P] where P=(Fo^2^+2Fc^2^)/3'
_refine_ls_weighting_scheme calc
_refine_ls_wR_factor_gt 0.2769
_refine_ls_wR_factor_ref 0.2855
_reflns_number_gt 6977
_reflns_number_total 7665
_reflns_threshold_expression >2sigma(I)
_cod_data_source_file ic801078h_si_001_4.cif
_cod_data_source_block shelxl_(14)
_cod_depositor_comments
;
The following automatic conversions were performed:
'_exptl_absorpt_correction_type' value 'Numerical' changed to 'numerical'
according to '/home/saulius/struct/CIF-dictionaries/cif_core.dic'
dictionary named 'cif_core.dic' version 2.4.1 from 2010-06-29.

Automatic conversion script
Id: cif_fix_enum 1527 2010-12-29 10:47:43Z saulius 
;
_cod_original_cell_volume 31112(5)
_cod_original_sg_symbol_H-M 'I 41/a c d'
_cod_database_code 4301904

loop_
_symmetry_equiv_pos_as_xyz
'x, y, z'
'-y+1/4, x+3/4, z+1/4'
'-x+1/2, -y, z+1/2'
'y+1/4, -x+1/4, z+3/4'
'-x, y, z+1/2'
'y+3/4, x+3/4, z+3/4'
'x+1/2, -y, z'
'-y+3/4, -x+1/4, z+1/4'
'x+1/2, y+1/2, z+1/2'
'-y+3/4, x+5/4, z+3/4'
'-x+1, -y+1/2, z+1'
'y+3/4, -x+3/4, z+5/4'
'-x+1/2, y+1/2, z+1'
'y+5/4, x+5/4, z+5/4'
'x+1, -y+1/2, z+1/2'
'-y+5/4, -x+3/4, z+3/4'
'-x, -y, -z'
'y-1/4, -x-3/4, -z-1/4'
'x-1/2, y, -z-1/2'
'-y-1/4, x-1/4, -z-3/4'
'x, -y, -z-1/2'
'-y-3/4, -x-3/4, -z-3/4'
'-x-1/2, y, -z'
'y-3/4, x-1/4, -z-1/4'
'-x+1/2, -y+1/2, -z+1/2'
'y+1/4, -x-1/4, -z+1/4'
'x, y+1/2, -z'
'-y+1/4, x+1/4, -z-1/4'
'x+1/2, -y+1/2, -z'
'-y-1/4, -x-1/4, -z-1/4'
'-x, y+1/2, -z+1/2'
'y-1/4, x+1/4, -z+1/4'

loop_
_atom_site_label
_atom_site_type_symbol
_atom_site_fract_x
_atom_site_fract_y
_atom_site_fract_z
_atom_site_U_iso_or_equiv
_atom_site_adp_type
_atom_site_occupancy
_atom_site_symmetry_multiplicity
_atom_site_calc_flag
_atom_site_refinement_flags
_atom_site_disorder_assembly
_atom_site_disorder_group
Zn1 Zn 0.63851(4) 0.26498(4) 0.13691(2) 0.0591(3) Uani 1 1 d . . .
Mn1 Mn 0.64702(4) 0.12353(4) 0.14817(2) 0.0421(3) Uani 1 1 d . . .
Mn2 Mn 0.5000 0.2500 0.1250 0.0415(5) Uani 1 4 d S . .
O1 O 0.63589(19) 0.19651(19) 0.16321(13) 0.0534(13) Uani 1 1 d . . .
O2 O 0.6294(2) 0.3435(2) 0.13938(13) 0.0580(14) Uani 1 1 d . . .
O3 O 0.57490(17) 0.25505(18) 0.10895(11) 0.0482(11) Uani 1 1 d . . .
O4 O 0.1222(4) 0.2591(5) 0.0452(3) 0.174(6) Uani 1 1 d . . .
O5 O 0.1493(4) 0.3283(5) 0.0485(3) 0.164(5) Uani 1 1 d . . .
O6 O 0.1837(3) 0.2777(4) 0.01970(17) 0.121(4) Uani 1 1 d . . .
N1 N 0.6340(3) 0.0458(3) 0.15753(18) 0.0656(19) Uani 1 1 d . . .
N2 N 0.6039(4) -0.0042(3) 0.2008(2) 0.095(3) Uani 1 1 d . . .
N3 N 0.5960(5) 0.0753(3) 0.2412(2) 0.128(5) Uani 1 1 d . . .
H19 H 0.5919 0.1007 0.2540 0.153 Uiso 1 1 calc R . .
H20 H 0.5886 0.0467 0.2489 0.153 Uiso 1 1 calc R . .
N4 N 0.6254(3) 0.1209(3) 0.19613(18) 0.070(2) Uani 1 1 d . . .
N5 N 0.6215(3) 0.1616(2) 0.21499(16) 0.0601(17) Uani 1 1 d . . .
N6 N 0.6268(2) 0.2813(2) 0.18791(14) 0.0477(14) Uani 1 1 d . . .
N7 N 0.6226(2) 0.4074(2) 0.17512(16) 0.0542(15) Uani 1 1 d . . .
N8 N 0.6236(3) 0.4326(3) 0.14582(17) 0.0627(18) Uani 1 1 d . . .
N9 N 0.6182(4) 0.5046(3) 0.1761(2) 0.089(3) Uani 1 1 d . . .
H17 H 0.6192 0.4898 0.1956 0.107 Uiso 1 1 calc R . .
H18 H 0.6160 0.5359 0.1753 0.107 Uiso 1 1 calc R . .
N10 N 0.6183(4) 0.5526(3) 0.1157(2) 0.087(3) Uani 1 1 d . . .
N11 N 0.6241(3) 0.4775(3) 0.0883(2) 0.078(2) Uani 1 1 d . . .
N12 N 0.7223(2) 0.2618(3) 0.13666(17) 0.0597(17) Uani 1 1 d . . .
N13 N 0.7851(2) 0.2470(3) 0.09826(16) 0.070(2) Uani 1 1 d . . .
N14 N 0.7193(2) 0.2424(3) 0.04759(18) 0.084(3) Uani 1 1 d . . .
H1 H 0.6989 0.2399 0.0309 0.100 Uiso 1 1 calc R . .
H2 H 0.7502 0.2398 0.0438 0.100 Uiso 1 1 calc R . .
N15 N 0.6603(2) 0.2549(3) 0.08767(15) 0.0541(16) Uani 1 1 d . . .
N16 N 0.6256(2) 0.2516(2) 0.06266(15) 0.0515(15) Uani 1 1 d . . .
N17 N 0.5000 0.2500 0.07055(19) 0.0457(18) Uani 1 2 d S . .
N18 N 0.1522(3) 0.2871(4) 0.03800(19) 0.080(3) Uani 1 1 d . . .
C1 C 0.6371(4) 0.0098(4) 0.1362(2) 0.078(3) Uani 1 1 d . . .
H9 H 0.6490 0.0148 0.1141 0.093 Uiso 1 1 calc R . .
C2 C 0.6229(4) -0.0357(4) 0.1465(3) 0.085(3) Uani 1 1 d . . .
H8 H 0.6242 -0.0621 0.1315 0.102 Uiso 1 1 calc R . .
C3 C 0.6074(5) -0.0410(4) 0.1780(3) 0.100(4) Uani 1 1 d . . .
H7 H 0.5982 -0.0721 0.1851 0.120 Uiso 1 1 calc R . .
C4 C 0.6181(4) 0.0375(4) 0.1885(3) 0.078(3) Uani 1 1 d . . .
C5 C 0.6127(4) 0.0801(3) 0.2112(2) 0.077(3) Uani 1 1 d . . .
C6 C 0.6277(3) 0.1995(3) 0.19544(18) 0.0546(19) Uani 1 1 d . . .
C7 C 0.6247(3) 0.2467(3) 0.21054(16) 0.0513(18) Uani 1 1 d . . .
C8 C 0.6190(4) 0.2573(3) 0.2449(2) 0.069(2) Uani 1 1 d . . .
H6 H 0.6174 0.2325 0.2611 0.083 Uiso 1 1 calc R . .
C9 C 0.6158(4) 0.3047(3) 0.2543(2) 0.075(3) Uani 1 1 d . . .
H5 H 0.6126 0.3127 0.2774 0.090 Uiso 1 1 calc R . .
C10 C 0.6171(3) 0.3403(3) 0.2307(2) 0.066(2) Uani 1 1 d . . .
H4 H 0.6145 0.3729 0.2372 0.079 Uiso 1 1 calc R . .
C11 C 0.6224(3) 0.3280(3) 0.19727(17) 0.0492(17) Uani 1 1 d . . .
C12 C 0.6258(3) 0.3619(3) 0.16861(19) 0.0547(19) Uani 1 1 d . . .
C13 C 0.6202(4) 0.4792(3) 0.1475(2) 0.066(2) Uani 1 1 d . . .
C14 C 0.6211(4) 0.5046(4) 0.1145(2) 0.074(3) Uani 1 1 d . . .
C15 C 0.6215(4) 0.5738(4) 0.0862(3) 0.088(3) Uani 1 1 d . . .
H15 H 0.6212 0.6077 0.0856 0.106 Uiso 1 1 calc R . .
C16 C 0.6251(5) 0.5499(4) 0.0564(3) 0.108(4) Uani 1 1 d . . .
H14 H 0.6265 0.5664 0.0355 0.129 Uiso 1 1 calc R . .
C17 C 0.6267(5) 0.4999(4) 0.0581(3) 0.101(4) Uani 1 1 d . . .
H13 H 0.6295 0.4816 0.0381 0.121 Uiso 1 1 calc R . .
C18 C 0.7540(4) 0.2648(4) 0.1610(2) 0.080(3) Uani 1 1 d . . .
H12 H 0.7433 0.2711 0.1832 0.096 Uiso 1 1 calc R . .
C19 C 0.8019(4) 0.2591(4) 0.1553(3) 0.085(3) Uani 1 1 d . . .
H11 H 0.8246 0.2612 0.1731 0.102 Uiso 1 1 calc R . .
C20 C 0.8157(3) 0.2502(4) 0.1234(3) 0.081(3) Uani 1 1 d . . .
H10 H 0.8488 0.2461 0.1189 0.097 Uiso 1 1 calc R . .
C21 C 0.7407(3) 0.2527(3) 0.1059(2) 0.0565(19) Uani 1 1 d . . .
C22 C 0.7035(3) 0.2503(3) 0.0787(2) 0.0576(19) Uani 1 1 d . . .
C23 C 0.5834(3) 0.2533(2) 0.07685(17) 0.0468(16) Uani 1 1 d . . .
C24 C 0.5415(2) 0.2520(3) 0.05414(16) 0.0431(15) Uani 1 1 d . . .
C25 C 0.5428(3) 0.2519(3) 0.01891(18) 0.059(2) Uani 1 1 d . . .
H3 H 0.5724 0.2532 0.0072 0.071 Uiso 1 1 calc R . .
C26 C 0.5000 0.2500 0.0018(3) 0.066(3) Uani 1 2 d S . .
H16 H 0.5000 0.2500 -0.0221 0.079 Uiso 1 2 calc SR . .

loop_
_atom_site_aniso_label
_atom_site_aniso_U_11
_atom_site_aniso_U_22
_atom_site_aniso_U_33
_atom_site_aniso_U_23
_atom_site_aniso_U_13
_atom_site_aniso_U_12
Zn1 0.0638(6) 0.0699(7) 0.0438(5) -0.0039(4) -0.0049(4) -0.0003(4)
Mn1 0.0447(6) 0.0483(6) 0.0332(5) -0.0038(4) -0.0006(4) 0.0024(4)
Mn2 0.0473(7) 0.0473(7) 0.0298(9) 0.000 0.000 0.000
O1 0.059(3) 0.055(3) 0.046(3) -0.001(2) -0.004(2) 0.005(2)
O2 0.071(4) 0.061(3) 0.042(3) 0.000(2) -0.008(2) 0.001(3)
O3 0.049(3) 0.058(3) 0.038(2) 0.000(2) -0.006(2) -0.003(2)
O4 0.112(7) 0.292(16) 0.119(8) 0.094(9) -0.060(6) -0.101(9)
O5 0.173(10) 0.193(11) 0.126(8) -0.068(8) -0.092(8) 0.083(9)
O6 0.075(5) 0.243(11) 0.045(4) -0.035(5) -0.007(3) 0.043(6)
N1 0.074(5) 0.069(5) 0.054(4) 0.001(3) -0.012(3) 0.014(4)
N2 0.181(10) 0.040(4) 0.062(5) 0.015(4) -0.002(6) -0.005(5)
N3 0.280(16) 0.057(5) 0.046(5) 0.008(4) 0.023(7) -0.014(7)
N4 0.095(6) 0.059(4) 0.056(4) 0.003(3) -0.012(4) 0.015(4)
N5 0.093(5) 0.047(4) 0.041(3) -0.003(3) -0.011(3) -0.002(3)
N6 0.050(3) 0.061(4) 0.031(3) -0.007(3) -0.001(2) -0.005(3)
N7 0.071(4) 0.041(3) 0.050(4) -0.005(3) 0.000(3) -0.005(3)
N8 0.073(5) 0.058(4) 0.057(4) 0.009(3) 0.008(3) -0.006(3)
N9 0.146(8) 0.058(5) 0.065(5) 0.000(4) 0.003(5) 0.001(5)
N10 0.117(7) 0.052(5) 0.092(6) 0.016(4) 0.000(5) -0.005(4)
N11 0.090(6) 0.080(5) 0.063(5) -0.001(4) -0.001(4) -0.006(4)
N12 0.060(4) 0.067(4) 0.052(4) -0.004(3) -0.010(3) -0.003(3)
N13 0.043(4) 0.120(6) 0.045(4) -0.014(4) -0.003(3) 0.005(4)
N14 0.041(4) 0.160(8) 0.050(4) -0.026(5) 0.000(3) 0.014(4)
N15 0.046(3) 0.079(4) 0.037(3) -0.001(3) -0.004(3) 0.005(3)
N16 0.044(3) 0.067(4) 0.044(3) -0.005(3) 0.002(3) 0.012(3)
N17 0.050(5) 0.054(5) 0.034(4) 0.000 0.000 0.007(4)
N18 0.060(5) 0.140(8) 0.040(4) -0.007(5) -0.007(4) 0.003(5)
C1 0.099(7) 0.074(6) 0.060(5) -0.021(5) 0.004(5) 0.019(5)
C2 0.106(8) 0.069(7) 0.079(7) -0.012(5) -0.004(6) 0.008(6)
C3 0.159(12) 0.046(5) 0.097(8) -0.003(5) 0.002(8) 0.005(6)
C4 0.099(7) 0.070(6) 0.065(6) -0.012(5) -0.018(5) 0.017(5)
C5 0.120(8) 0.048(5) 0.062(5) 0.002(4) -0.002(5) 0.000(5)
C6 0.053(4) 0.073(5) 0.038(4) -0.010(4) -0.013(3) 0.002(4)
C7 0.065(5) 0.061(5) 0.028(3) -0.001(3) -0.001(3) -0.004(4)
C8 0.091(7) 0.066(6) 0.051(5) 0.009(4) -0.007(4) -0.003(5)
C9 0.110(8) 0.066(6) 0.048(5) -0.005(4) -0.001(5) -0.005(5)
C10 0.089(6) 0.055(5) 0.054(5) 0.005(4) 0.002(4) -0.003(4)
C11 0.053(4) 0.057(4) 0.038(4) -0.003(3) -0.006(3) 0.001(3)
C12 0.049(4) 0.067(5) 0.049(4) -0.007(4) -0.007(3) -0.006(4)
C13 0.085(6) 0.047(5) 0.066(5) 0.002(4) 0.007(5) -0.011(4)
C14 0.084(6) 0.088(7) 0.050(5) 0.007(5) -0.006(4) -0.011(5)
C15 0.114(9) 0.081(7) 0.070(6) 0.020(6) -0.003(6) -0.017(6)
C16 0.162(12) 0.095(9) 0.066(7) 0.040(6) -0.012(7) -0.001(8)
C17 0.142(11) 0.098(8) 0.062(6) 0.024(6) -0.013(7) -0.008(7)
C18 0.073(6) 0.113(8) 0.053(5) -0.014(5) -0.009(5) 0.006(5)
C19 0.063(6) 0.122(9) 0.071(6) -0.023(6) -0.027(5) 0.008(6)
C20 0.048(5) 0.127(9) 0.069(6) -0.018(6) 0.005(4) 0.000(5)
C21 0.051(5) 0.068(5) 0.051(4) -0.008(4) -0.002(3) -0.004(4)
C22 0.057(5) 0.065(5) 0.052(4) -0.003(4) -0.004(4) 0.003(4)
C23 0.061(4) 0.039(4) 0.040(4) 0.003(3) 0.007(3) 0.002(3)
C24 0.040(4) 0.053(4) 0.036(3) -0.010(3) 0.006(3) 0.006(3)
C25 0.059(5) 0.078(6) 0.040(4) -0.004(4) 0.008(3) 0.004(4)
C26 0.059(7) 0.099(9) 0.039(5) 0.000 0.000 0.017(7)

loop_
_atom_type_symbol
_atom_type_description
_atom_type_scat_dispersion_real
_atom_type_scat_dispersion_imag
_atom_type_scat_source
C C 0.0033 0.0016 'International Tables Vol C Tables 4.2.6.8 and 6.1.1.4'
H H 0.0000 0.0000 'International Tables Vol C Tables 4.2.6.8 and 6.1.1.4'
Mn Mn 0.3368 0.7283 'International Tables Vol C Tables 4.2.6.8 and 6.1.1.4'
N N 0.0061 0.0033 'International Tables Vol C Tables 4.2.6.8 and 6.1.1.4'
O O 0.0106 0.0060 'International Tables Vol C Tables 4.2.6.8 and 6.1.1.4'
Zn Zn 0.2839 1.4301 'International Tables Vol C Tables 4.2.6.8 and 6.1.1.4'

loop_
_geom_angle_atom_site_label_1
_geom_angle_atom_site_label_2
_geom_angle_atom_site_label_3
_geom_angle
_geom_angle_site_symmetry_1
_geom_angle_site_symmetry_3
_geom_angle_publ_flag
N15 Zn1 N6 170.8(3) . . ?
N15 Zn1 O3 74.4(2) . . ?
N6 Zn1 O3 113.9(2) . . ?
N15 Zn1 O1 110.1(2) . . ?
N6 Zn1 O1 73.9(2) . . ?
O3 Zn1 O1 96.2(2) . . ?
N15 Zn1 O2 102.2(2) . . ?
N6 Zn1 O2 74.0(2) . . ?
O3 Zn1 O2 93.3(2) . . ?
O1 Zn1 O2 147.7(2) . . ?
N15 Zn1 N12 72.4(2) . . ?
N6 Zn1 N12 99.6(2) . . ?
O3 Zn1 N12 146.4(2) . . ?
O1 Zn1 N12 90.1(2) . . ?
O2 Zn1 N12 98.8(2) . . ?
N4 Mn1 N8 168.0(3) . 26_565 ?
N4 Mn1 O2 117.2(3) . 26_565 ?
N8 Mn1 O2 74.8(2) 26_565 26_565 ?
N4 Mn1 O1 74.1(3) . . ?
N8 Mn1 O1 106.0(3) 26_565 . ?
O2 Mn1 O1 97.6(2) 26_565 . ?
N4 Mn1 N1 75.9(3) . . ?
N8 Mn1 N1 105.3(3) 26_565 . ?
O2 Mn1 N1 87.9(2) 26_565 . ?
O1 Mn1 N1 148.6(2) . . ?
N4 Mn1 N11 94.2(3) . 26_565 ?
N8 Mn1 N11 73.8(3) 26_565 26_565 ?
O2 Mn1 N11 148.6(3) 26_565 26_565 ?
O1 Mn1 N11 92.8(3) . 26_565 ?
N1 Mn1 N11 98.5(3) . 26_565 ?
N17 Mn2 N17 180.0 26_565 . ?
N17 Mn2 O3 73.07(12) 26_565 20_656 ?
N17 Mn2 O3 106.93(12) . 20_656 ?
N17 Mn2 O3 106.93(12) 26_565 11_554 ?
N17 Mn2 O3 73.07(12) . 11_554 ?
O3 Mn2 O3 94.86(6) 20_656 11_554 ?
N17 Mn2 O3 106.93(12) 26_565 . ?
N17 Mn2 O3 73.07(12) . . ?
O3 Mn2 O3 94.86(7) 20_656 . ?
O3 Mn2 O3 146.1(2) 11_554 . ?
N17 Mn2 O3 73.07(12) 26_565 26_565 ?
N17 Mn2 O3 106.93(12) . 26_565 ?
O3 Mn2 O3 146.1(2) 20_656 26_565 ?
O3 Mn2 O3 94.86(7) 11_554 26_565 ?
O3 Mn2 O3 94.86(7) . 26_565 ?
C6 O1 Mn1 111.1(5) . . ?
C6 O1 Zn1 114.8(5) . . ?
Mn1 O1 Zn1 134.0(3) . . ?
C12 O2 Mn1 110.8(5) . 20_656 ?
C12 O2 Zn1 116.8(5) . . ?
Mn1 O2 Zn1 132.4(3) 20_656 . ?
C23 O3 Zn1 111.5(5) . . ?
C23 O3 Mn2 117.3(4) . . ?
Zn1 O3 Mn2 131.1(2) . . ?
C1 N1 C4 119.1(9) . . ?
C1 N1 Mn1 128.5(7) . . ?
C4 N1 Mn1 112.3(6) . . ?
C4 N2 C3 113.1(9) . . ?
C5 N4 N5 116.2(8) . . ?
C5 N4 Mn1 122.7(6) . . ?
N5 N4 Mn1 121.0(6) . . ?
C6 N5 N4 109.4(6) . . ?
C7 N6 C11 120.7(6) . . ?
C7 N6 Zn1 120.4(5) . . ?
C11 N6 Zn1 119.0(5) . . ?
C12 N7 N8 109.5(6) . . ?
C13 N8 N7 118.0(7) . . ?
C13 N8 Mn1 122.7(6) . 20_656 ?
N7 N8 Mn1 119.2(5) . 20_656 ?
C15 N10 C14 114.4(10) . . ?
C14 N11 C17 116.6(10) . . ?
C14 N11 Mn1 112.6(7) . 20_656 ?
C17 N11 Mn1 130.8(8) . 20_656 ?
C18 N12 C21 114.9(8) . . ?
C18 N12 Zn1 131.9(6) . . ?
C21 N12 Zn1 113.1(5) . . ?
C21 N13 C20 115.9(7) . . ?
C22 N15 N16 117.1(6) . . ?
C22 N15 Zn1 124.1(5) . . ?
N16 N15 Zn1 118.8(4) . . ?
C23 N16 N15 108.4(6) . . ?
C24 N17 C24 121.3(8) 11_554 . ?
C24 N17 Mn2 119.4(4) 11_554 . ?
C24 N17 Mn2 119.4(4) . . ?
O6 N18 O4 122.3(14) . . ?
O6 N18 O5 118.1(13) . . ?
O4 N18 O5 119.5(13) . . ?
N1 C1 C2 119.1(10) . . ?
C3 C2 C1 118.1(10) . . ?
C2 C3 N2 124.0(10) . . ?
N2 C4 N1 126.6(9) . . ?
N2 C4 C5 116.4(9) . . ?
N1 C4 C5 116.9(9) . . ?
N3 C5 N4 127.0(9) . . ?
N3 C5 C4 120.8(9) . . ?
N4 C5 C4 112.2(9) . . ?
O1 C6 N5 123.2(7) . . ?
O1 C6 C7 118.4(7) . . ?
N5 C6 C7 118.4(7) . . ?
N6 C7 C8 120.7(7) . . ?
N6 C7 C6 112.3(6) . . ?
C8 C7 C6 127.0(7) . . ?
C9 C8 C7 118.4(8) . . ?
C10 C9 C8 120.7(8) . . ?
C9 C10 C11 118.7(8) . . ?
N6 C11 C10 120.8(7) . . ?
N6 C11 C12 113.3(6) . . ?
C10 C11 C12 125.9(7) . . ?
O2 C12 N7 125.6(8) . . ?
O2 C12 C11 116.5(7) . . ?
N7 C12 C11 117.8(7) . . ?
N8 C13 N9 125.0(9) . . ?
N8 C13 C14 115.3(8) . . ?
N9 C13 C14 119.7(8) . . ?
N11 C14 N10 128.1(9) . . ?
N11 C14 C13 115.6(9) . . ?
N10 C14 C13 116.3(9) . . ?
N10 C15 C16 124.1(11) . . ?
C15 C16 C17 116.5(10) . . ?
N11 C17 C16 120.2(11) . . ?
N12 C18 C19 122.0(9) . . ?
C20 C19 C18 117.2(9) . . ?
N13 C20 C19 122.7(8) . . ?
N13 C21 N12 127.3(7) . . ?
N13 C21 C22 119.3(7) . . ?
N12 C21 C22 113.4(7) . . ?
N15 C22 N14 126.5(8) . . ?
N15 C22 C21 116.9(7) . . ?
N14 C22 C21 116.6(7) . . ?
O3 C23 N16 126.2(7) . . ?
O3 C23 C24 117.1(6) . . ?
N16 C23 C24 116.7(6) . . ?
N17 C24 C25 120.9(7) . . ?
N17 C24 C23 113.0(6) . . ?
C25 C24 C23 126.1(6) . . ?
C26 C25 C24 118.1(8) . . ?
C25 C26 C25 120.8(10) . 11_554 ?

loop_
_geom_bond_atom_site_label_1
_geom_bond_atom_site_label_2
_geom_bond_distance
_geom_bond_site_symmetry_2
_geom_bond_publ_flag
Zn1 N15 2.071(6) . ?
Zn1 N6 2.106(6) . ?
Zn1 O3 2.116(5) . ?
Zn1 O1 2.183(5) . ?
Zn1 O2 2.212(6) . ?
Zn1 N12 2.345(7) . ?
Mn1 N4 2.004(8) . ?
Mn1 N8 2.016(7) 26_565 ?
Mn1 O2 2.116(5) 26_565 ?
Mn1 O1 2.149(5) . ?
Mn1 N1 2.235(8) . ?
Mn1 N11 2.315(9) 26_565 ?
Mn2 N17 2.167(8) 26_565 ?
Mn2 N17 2.167(8) . ?
Mn2 O3 2.194(5) 20_656 ?
Mn2 O3 2.194(5) 11_554 ?
Mn2 O3 2.194(5) . ?
Mn2 O3 2.194(5) 26_565 ?
O1 C6 1.306(9) . ?
O2 C12 1.277(9) . ?
O2 Mn1 2.116(5) 20_656 ?
O3 C23 1.301(8) . ?
O4 N18 1.183(12) . ?
O5 N18 1.228(14) . ?
O6 N18 1.173(10) . ?
N1 C1 1.321(11) . ?
N1 C4 1.331(13) . ?
N2 C4 1.325(13) . ?
N2 C3 1.376(13) . ?
N3 C5 1.288(12) . ?
N4 C5 1.337(12) . ?
N4 N5 1.369(9) . ?
N5 C6 1.326(10) . ?
N6 C7 1.323(10) . ?
N6 C11 1.365(10) . ?
N7 C12 1.300(10) . ?
N7 N8 1.364(9) . ?
N8 C13 1.307(11) . ?
N8 Mn1 2.016(7) 20_656 ?
N9 C13 1.341(12) . ?
N10 C15 1.318(13) . ?
N10 C14 1.344(13) . ?
N11 C14 1.292(12) . ?
N11 C17 1.354(13) . ?
N11 Mn1 2.315(9) 20_656 ?
N12 C18 1.315(11) . ?
N12 C21 1.351(10) . ?
N13 C21 1.287(10) . ?
N13 C20 1.320(11) . ?
N14 C22 1.333(10) . ?
N15 C22 1.268(10) . ?
N15 N16 1.391(8) . ?
N16 C23 1.309(9) . ?
N17 C24 1.332(7) 11_554 ?
N17 C24 1.332(7) . ?
C1 C2 1.394(15) . ?
C2 C3 1.335(15) . ?
C4 C5 1.504(13) . ?
C6 C7 1.451(11) . ?
C7 C8 1.407(11) . ?
C8 C9 1.378(13) . ?
C9 C10 1.369(12) . ?
C10 C11 1.382(11) . ?
C11 C12 1.486(11) . ?
C13 C14 1.495(13) . ?
C15 C16 1.364(16) . ?
C16 C17 1.401(16) . ?
C18 C19 1.369(14) . ?
C19 C20 1.349(14) . ?
C21 C22 1.504(11) . ?
C23 C24 1.481(10) . ?
C24 C25 1.403(10) . ?
C25 C26 1.379(10) . ?
C26 C25 1.379(10) 11_554 ?

loop_
_platon_squeeze_void_nr
_platon_squeeze_void_average_x
_platon_squeeze_void_average_y
_platon_squeeze_void_average_z
_platon_squeeze_void_volume
_platon_squeeze_void_count_electrons
1 -0.002 -0.008 -0.006 9028.0 1523.4
